data_4301588
loop_
_publ_author_name
'Jos\'e Vicente'
'Pablo Gonz\'alez-Herrero'
'Yolanda Garc\'ia-S\'anchez'
'Peter G. Jones'

_publ_section_title
;
Novel Types of Tetra-, Hexa-, Octa-, and Dodecanuclear Silver Clusters
Containing (2,7-Di-tert-butylfluoren-9-ylidene)methanedithiolate
;
_journal_name_full 'Inorganic Chemistry'
_journal_page_first 2060
_journal_page_last 2071
_journal_paper_doi 10.1021/ic802045j
_journal_volume 48
_journal_year 2009
_chemical_formula_sum 'C162 H182 Ag12 S12'
_chemical_formula_weight 3808.24
_chemical_name_systematic
;
 ?
;
_space_group_IT_number 14
_symmetry_cell_setting monoclinic
_symmetry_space_group_name_Hall '-P 2yn'
_symmetry_space_group_name_H-M 'P 1 21/n 1'
_atom_sites_solution_hydrogens geom
_atom_sites_solution_primary direct
_atom_sites_solution_secondary difmap
_audit_creation_method SHELXL-97
_cell_angle_alpha 90.00
_cell_angle_beta 90.769(3)
_cell_angle_gamma 90.00
_cell_formula_units_Z 4
_cell_length_a 14.5153(3)
_cell_length_b 31.7686(6)
_cell_length_c 34.3104(6)
_cell_measurement_reflns_used 37689
_cell_measurement_temperature 103(2)
_cell_measurement_theta_max 70.9232
_cell_measurement_theta_min 2.7800
_cell_volume 15820.2(5)
_computing_cell_refinement
;
CrysAlis RED, Oxford Diffraction Ltd.,
Version 1.171.32.24 (release 21-04-2008 CrysAlis171 .NET)
(compiled Apr 21 2008,18:23:10)
;
_computing_data_collection
;
CrysAlis CCD, Oxford Diffraction Ltd.,
Version 1.171.32.24 (release 21-04-2008 CrysAlis171 .NET)
(compiled Apr 21 2008,18:23:10)
;
_computing_data_reduction
;
CrysAlis RED, Oxford Diffraction Ltd.,
Version 1.171.32.24 (release 21-04-2008 CrysAlis171 .NET)
(compiled Apr 21 2008,18:23:10)
;
_computing_molecular_graphics 'Siemens XP'
_computing_publication_material SHELXL-97
_computing_structure_refinement 'SHELXL-97 (Sheldrick, 1997)'
_computing_structure_solution 'SHELXS-97 (Sheldrick, 1990)'
_diffrn_ambient_temperature 103(2)
_diffrn_detector_area_resol_mean 8.3648
_diffrn_measured_fraction_theta_full 0.995
_diffrn_measured_fraction_theta_max 0.968
_diffrn_measurement_device_type 'Oxford Diffraction Nova O'
_diffrn_measurement_method \w-scan
_diffrn_radiation_monochromator mirror
_diffrn_radiation_source 'Nova (Cu) X-ray Source'
_diffrn_radiation_type CuK\a
_diffrn_radiation_wavelength 1.54184
_diffrn_reflns_av_R_equivalents 0.0437
_diffrn_reflns_av_sigmaI/netI 0.0428
_diffrn_reflns_limit_h_max 17
_diffrn_reflns_limit_h_min -17
_diffrn_reflns_limit_k_max 34
_diffrn_reflns_limit_k_min -38
_diffrn_reflns_limit_l_max 40
_diffrn_reflns_limit_l_min -41
_diffrn_reflns_number 102307
_diffrn_reflns_theta_full 67.50
_diffrn_reflns_theta_max 71.07
_diffrn_reflns_theta_min 2.78
_exptl_absorpt_coefficient_mu 13.469
_exptl_absorpt_correction_T_max 1.00000
_exptl_absorpt_correction_T_min 0.66733
_exptl_absorpt_correction_type multi-scan
_exptl_absorpt_process_details
;
CrysAlis RED, Oxford Diffraction Ltd.,
Version 1.171.32.24 (release 21-04-2008 CrysAlis171 .NET)
(compiled Apr 21 2008,18:23:10)
;
_exptl_crystal_colour orange
_exptl_crystal_density_diffrn 1.599
_exptl_crystal_density_meas ?
_exptl_crystal_density_method .
_exptl_crystal_description tablet
_exptl_crystal_F_000 7640
_exptl_crystal_size_max 0.10
_exptl_crystal_size_mid 0.10
_exptl_crystal_size_min 0.05
_refine_diff_density_max 3.334
_refine_diff_density_min -2.195
_refine_diff_density_rms 0.167
_refine_ls_extinction_method none
_refine_ls_goodness_of_fit_ref 1.031
_refine_ls_hydrogen_treatment riding
_refine_ls_matrix_type full
_refine_ls_number_parameters 817
_refine_ls_number_reflns 29608
_refine_ls_number_restraints 1118
_refine_ls_restrained_S_all 1.024
_refine_ls_R_factor_all 0.0871
_refine_ls_R_factor_gt 0.0594
_refine_ls_shift/su_max 0.007
_refine_ls_shift/su_mean 0.000
_refine_ls_structure_factor_coef Fsqd
_refine_ls_weighting_details 'calc w=1/[\s^2^(Fo^2^)+(0.0974P)^2^+71.8316P] where P=(Fo^2^+2Fc^2^)/3'
_refine_ls_weighting_scheme calc
_refine_ls_wR_factor_gt 0.1581
_refine_ls_wR_factor_ref 0.1765
_reflns_number_gt 21358
_reflns_number_total 29608
_reflns_threshold_expression >2sigma(I)
_cod_data_source_file ic802045j_si_002_1.cif
_cod_data_source_block jaffa
_cod_depositor_comments
;
The following automatic conversions were performed:
'_geom_bond_publ_flag' value 'Y' changed to 'y' according to
'/home/saulius/struct/CIF-dictionaries/cif_core.dic' dictionary named
'cif_core.dic' version 2.4.1 from 2010-06-29 (57
times).

'_geom_angle_publ_flag' value 'Y' changed to 'y' according to
'/home/saulius/struct/CIF-dictionaries/cif_core.dic' dictionary named
'cif_core.dic' version 2.4.1 from 2010-06-29 (212 times).

Automatic conversion script
Id: cif_fix_enum 1527 2010-12-29 10:47:43Z saulius 
;
_cod_original_sg_symbol_H-M 'P 21/n'
_cod_database_code 4301588

loop_
_symmetry_equiv_pos_as_xyz
'x, y, z'
'-x+1/2, y+1/2, -z+1/2'
'-x, -y, -z'
'x-1/2, -y-1/2, z-1/2'

loop_
_atom_site_label
_atom_site_type_symbol
_atom_site_fract_x
_atom_site_fract_y
_atom_site_fract_z
_atom_site_U_iso_or_equiv
_atom_site_adp_type
_atom_site_occupancy
_atom_site_symmetry_multiplicity
_atom_site_calc_flag
_atom_site_refinement_flags
_atom_site_disorder_assembly
_atom_site_disorder_group
Ag1 Ag 0.38115(4) 0.47924(2) 0.244782(16) 0.03768(14) Uani 1 1 d . . .
Ag2 Ag 0.21982(4) 0.409041(17) 0.224666(14) 0.03073(13) Uani 1 1 d . . .
Ag3 Ag 0.18043(4) 0.500470(18) 0.205365(16) 0.03472(13) Uani 1 1 d . . .
Ag4 Ag 0.21471(4) 0.472476(19) 0.300444(17) 0.03770(14) Uani 1 1 d . . .
Ag5 Ag 0.41934(4) 0.420893(18) 0.177021(16) 0.03508(13) Uani 1 1 d . . .
Ag6 Ag 0.38874(4) 0.375938(19) 0.266535(16) 0.03577(14) Uani 1 1 d . . .
Ag7 Ag 0.03415(4) 0.451735(18) 0.239352(15) 0.03405(13) Uani 1 1 d . . .
Ag8 Ag 0.07930(4) 0.34886(2) 0.204336(17) 0.03961(15) Uani 1 1 d . . .
Ag9 Ag 0.31333(4) 0.327226(19) 0.201761(16) 0.03614(14) Uani 1 1 d . . .
Ag10 Ag 0.56572(4) 0.43527(2) 0.233754(18) 0.04073(15) Uani 1 1 d . . .
Ag11 Ag 0.53992(5) 0.53141(3) 0.267296(19) 0.05354(18) Uani 1 1 d . . .
Ag12 Ag 0.27945(5) 0.55448(2) 0.27581(2) 0.04839(17) Uani 1 1 d . . .
S1 S 0.00311(13) 0.41156(6) 0.18230(5) 0.0330(4) Uani 1 1 d . . .
S2 S 0.19871(13) 0.44143(6) 0.16173(5) 0.0311(4) Uani 1 1 d . . .
S3 S 0.39711(13) 0.49662(6) 0.17658(5) 0.0323(4) Uani 1 1 d . . .
S4 S 0.59740(14) 0.50275(7) 0.20699(6) 0.0422(5) Uani 1 1 d . . .
S5 S 0.23205(13) 0.37936(6) 0.28917(5) 0.0320(4) Uani 1 1 d . . .
S6 S 0.18342(14) 0.30311(6) 0.23857(5) 0.0352(4) Uani 1 1 d . . .
S7 S 0.45487(14) 0.34727(6) 0.17087(6) 0.0368(4) Uani 1 1 d . . .
S8 S 0.54571(14) 0.36305(7) 0.25100(6) 0.0411(5) Uani 1 1 d . . .
S9 S 0.13514(14) 0.56126(6) 0.24123(6) 0.0375(4) Uani 1 1 d . . .
S10 S 0.05707(14) 0.49370(6) 0.29587(6) 0.0374(4) Uani 1 1 d . . .
S11 S 0.37522(15) 0.45727(7) 0.31249(5) 0.0385(4) Uani 1 1 d . . .
S12 S 0.42086(16) 0.55065(7) 0.31298(6) 0.0430(5) Uani 1 1 d . . .
C1 C 0.2141(5) 0.4419(2) 0.0706(2) 0.0338(17) Uiso 1 1 d DU . .
H1 H 0.2524 0.4382 0.0930 0.041 Uiso 1 1 calc R . .
C2 C 0.2544(5) 0.4488(2) 0.0344(2) 0.0356(17) Uiso 1 1 d DU . .
C3 C 0.1967(5) 0.4552(3) 0.0023(2) 0.045(2) Uiso 1 1 d DU . .
H3 H 0.2231 0.4614 -0.0223 0.054 Uiso 1 1 calc R . .
C4 C 0.1024(6) 0.4529(3) 0.0050(2) 0.045(2) Uiso 1 1 d DU . .
H4 H 0.0646 0.4562 -0.0176 0.054 Uiso 1 1 calc R . .
C5 C 0.0630(5) 0.4455(3) 0.0410(2) 0.0375(18) Uiso 1 1 d DU . .
C6 C -0.0324(5) 0.4390(3) 0.0517(2) 0.0376(18) Uiso 1 1 d DU . .
C7 C -0.1130(6) 0.4416(3) 0.0296(3) 0.050(2) Uiso 1 1 d DU . .
H7 H -0.1102 0.4490 0.0028 0.060 Uiso 1 1 calc R . .
C8 C -0.1968(6) 0.4333(3) 0.0461(2) 0.048(2) Uiso 1 1 d DU . .
H8 H -0.2514 0.4354 0.0306 0.057 Uiso 1 1 calc R . .
C9 C -0.2033(5) 0.4220(3) 0.0853(2) 0.0372(18) Uiso 1 1 d DU . .
C10 C -0.1226(5) 0.4204(2) 0.1078(2) 0.0340(17) Uiso 1 1 d DU . .
H10 H -0.1258 0.4133 0.1346 0.041 Uiso 1 1 calc R . .
C11 C -0.0375(4) 0.4289(2) 0.09130(19) 0.0317(16) Uiso 1 1 d DU . .
C12 C 0.0577(4) 0.4313(2) 0.10845(18) 0.0292(15) Uiso 1 1 d DU . .
C13 C 0.1185(5) 0.4405(2) 0.0745(2) 0.0341(17) Uiso 1 1 d DU . .
C14 C 0.0837(5) 0.4289(2) 0.1468(2) 0.0325(16) Uiso 1 1 d DU . .
C15 C 0.3600(5) 0.4490(2) 0.0321(2) 0.0390(18) Uiso 1 1 d DU . .
C16 C 0.3989(6) 0.4815(3) 0.0603(3) 0.048(2) Uiso 1 1 d DU . .
H16A H 0.3794 0.4748 0.0868 0.071 Uiso 1 1 calc R . .
H16B H 0.3761 0.5095 0.0530 0.071 Uiso 1 1 calc R . .
H16C H 0.4664 0.4812 0.0593 0.071 Uiso 1 1 calc R . .
C17 C 0.3931(7) 0.4606(3) -0.0084(2) 0.052(2) Uiso 1 1 d DU . .
H17A H 0.3684 0.4882 -0.0157 0.077 Uiso 1 1 calc R . .
H17B H 0.3715 0.4395 -0.0272 0.077 Uiso 1 1 calc R . .
H17C H 0.4605 0.4616 -0.0083 0.077 Uiso 1 1 calc R . .
C18 C 0.3968(7) 0.4058(3) 0.0429(3) 0.061(3) Uiso 1 1 d DU . .
H18A H 0.3750 0.3981 0.0689 0.092 Uiso 1 1 calc R . .
H18B H 0.4643 0.4064 0.0431 0.092 Uiso 1 1 calc R . .
H18C H 0.3749 0.3851 0.0238 0.092 Uiso 1 1 calc R . .
C19 C -0.2976(5) 0.4119(2) 0.1024(2) 0.0398(19) Uiso 1 1 d DU . .
C20 C -0.3621(7) 0.4498(3) 0.0971(3) 0.053(2) Uiso 1 1 d DU . .
H20A H -0.3674 0.4567 0.0693 0.080 Uiso 1 1 calc R . .
H20B H -0.3369 0.4740 0.1114 0.080 Uiso 1 1 calc R . .
H20C H -0.4231 0.4428 0.1072 0.080 Uiso 1 1 calc R . .
C21 C -0.2910(6) 0.4029(3) 0.1460(2) 0.047(2) Uiso 1 1 d DU . .
H21A H -0.3525 0.3967 0.1559 0.070 Uiso 1 1 calc R . .
H21B H -0.2656 0.4276 0.1595 0.070 Uiso 1 1 calc R . .
H21C H -0.2505 0.3787 0.1505 0.070 Uiso 1 1 calc R . .
C22 C -0.3379(7) 0.3736(3) 0.0815(3) 0.052(2) Uiso 1 1 d DU . .
H22A H -0.3421 0.3793 0.0535 0.078 Uiso 1 1 calc R . .
H22B H -0.3994 0.3677 0.0915 0.078 Uiso 1 1 calc R . .
H22C H -0.2979 0.3492 0.0861 0.078 Uiso 1 1 calc R . .
C31 C 0.7139(5) 0.5518(3) 0.1470(2) 0.0393(18) Uiso 1 1 d DU . .
H31 H 0.7210 0.5318 0.1674 0.047 Uiso 1 1 calc R . .
C32 C 0.7921(5) 0.5698(3) 0.1309(2) 0.0400(19) Uiso 1 1 d DU . .
C33 C 0.7795(6) 0.5993(3) 0.1009(2) 0.045(2) Uiso 1 1 d DU . .
H33 H 0.8319 0.6122 0.0897 0.054 Uiso 1 1 calc R . .
C34 C 0.6932(5) 0.6100(3) 0.0873(2) 0.044(2) Uiso 1 1 d DU . .
H34 H 0.6864 0.6300 0.0669 0.053 Uiso 1 1 calc R . .
C35 C 0.6159(5) 0.5914(2) 0.1036(2) 0.0387(18) Uiso 1 1 d DU . .
C36 C 0.5189(5) 0.5959(2) 0.0937(2) 0.0355(17) Uiso 1 1 d DU . .
C37 C 0.4747(5) 0.6210(3) 0.0662(2) 0.0403(19) Uiso 1 1 d DU . .
H37 H 0.5097 0.6379 0.0490 0.048 Uiso 1 1 calc R . .
C38 C 0.3798(5) 0.6213(3) 0.0637(2) 0.0415(19) Uiso 1 1 d DU . .
H38 H 0.3500 0.6386 0.0448 0.050 Uiso 1 1 calc R . .
C39 C 0.3270(5) 0.5968(3) 0.0883(2) 0.043(2) Uiso 1 1 d DU . .
C40 C 0.3716(5) 0.5705(2) 0.1155(2) 0.0379(18) Uiso 1 1 d DU . .
H40 H 0.3361 0.5535 0.1324 0.046 Uiso 1 1 calc R . .
C41 C 0.4679(5) 0.5691(2) 0.1180(2) 0.0338(17) Uiso 1 1 d DU . .
C42 C 0.5318(5) 0.5465(2) 0.1449(2) 0.0344(17) Uiso 1 1 d DU . .
C43 C 0.6260(5) 0.5622(2) 0.1341(2) 0.0360(17) Uiso 1 1 d DU . .
C44 C 0.5103(5) 0.5181(2) 0.1730(2) 0.0325(16) Uiso 1 1 d DU . .
C45 C 0.8891(6) 0.5590(3) 0.1449(2) 0.046(2) Uiso 1 1 d DU . .
C46 C 0.9449(7) 0.5429(3) 0.1106(3) 0.061(3) Uiso 1 1 d DU . .
H46A H 1.0073 0.5357 0.1196 0.091 Uiso 1 1 calc R . .
H46B H 0.9482 0.5648 0.0906 0.091 Uiso 1 1 calc R . .
H46C H 0.9151 0.5178 0.0996 0.091 Uiso 1 1 calc R . .
C47 C 0.8891(7) 0.5244(3) 0.1756(3) 0.058(3) Uiso 1 1 d DU . .
H47A H 0.9526 0.5180 0.1835 0.087 Uiso 1 1 calc R . .
H47B H 0.8601 0.4991 0.1647 0.087 Uiso 1 1 calc R . .
H47C H 0.8545 0.5339 0.1983 0.087 Uiso 1 1 calc R . .
C48 C 0.9344(7) 0.5976(3) 0.1623(3) 0.057(2) Uiso 1 1 d DU . .
H48A H 0.9970 0.5905 0.1711 0.086 Uiso 1 1 calc R . .
H48B H 0.8985 0.6073 0.1846 0.086 Uiso 1 1 calc R . .
H48C H 0.9370 0.6199 0.1427 0.086 Uiso 1 1 calc R . .
C49 C 0.2213(6) 0.5967(3) 0.0874(3) 0.054(2) Uiso 1 1 d DU . .
C50 C 0.1875(8) 0.5524(3) 0.0763(3) 0.062(3) Uiso 1 1 d DU . .
H50A H 0.1200 0.5518 0.0762 0.093 Uiso 1 1 calc R . .
H50B H 0.2112 0.5320 0.0953 0.093 Uiso 1 1 calc R . .
H50C H 0.2097 0.5452 0.0503 0.093 Uiso 1 1 calc R . .
C51 C 0.1855(8) 0.6067(4) 0.1277(3) 0.072(3) Uiso 1 1 d DU . .
H51A H 0.1179 0.6064 0.1271 0.108 Uiso 1 1 calc R . .
H51B H 0.2072 0.6346 0.1358 0.108 Uiso 1 1 calc R . .
H51C H 0.2080 0.5856 0.1463 0.108 Uiso 1 1 calc R . .
C52 C 0.1831(8) 0.6274(4) 0.0575(3) 0.075(3) Uiso 1 1 d DU . .
H52A H 0.1156 0.6268 0.0579 0.112 Uiso 1 1 calc R . .
H52B H 0.2042 0.6194 0.0315 0.112 Uiso 1 1 calc R . .
H52C H 0.2048 0.6559 0.0637 0.112 Uiso 1 1 calc R . .
C61 C 0.1281(7) 0.2294(3) 0.2934(3) 0.050(2) Uiso 1 1 d DU . .
H61 H 0.1324 0.2364 0.2665 0.060 Uiso 1 1 calc R . .
C62 C 0.1037(8) 0.1885(3) 0.3041(3) 0.063(3) Uiso 1 1 d DU . .
C63 C 0.0969(9) 0.1792(4) 0.3435(3) 0.076(3) Uiso 1 1 d DU . .
H63 H 0.0798 0.1516 0.3511 0.091 Uiso 1 1 calc R . .
C64 C 0.1144(8) 0.2090(3) 0.3720(3) 0.071(3) Uiso 1 1 d DU . .
H64 H 0.1085 0.2021 0.3988 0.085 Uiso 1 1 calc R . .
C65 C 0.1405(7) 0.2489(3) 0.3610(2) 0.055(2) Uiso 1 1 d DU . .
C66 C 0.1558(6) 0.2865(2) 0.3845(2) 0.046(2) Uiso 1 1 d DU . .
C67 C 0.1520(8) 0.2920(3) 0.4246(3) 0.060(3) Uiso 1 1 d DU . .
H67 H 0.1409 0.2686 0.4411 0.072 Uiso 1 1 calc R . .
C68 C 0.1642(7) 0.3311(3) 0.4402(3) 0.051(2) Uiso 1 1 d DU . .
H68 H 0.1637 0.3346 0.4677 0.061 Uiso 1 1 calc R . .
C69 C 0.1774(6) 0.3662(2) 0.4162(2) 0.045(2) Uiso 1 1 d DU . .
C70 C 0.1819(6) 0.3603(2) 0.3763(2) 0.0364(17) Uiso 1 1 d DU . .
H70 H 0.1911 0.3839 0.3598 0.044 Uiso 1 1 calc R . .
C71 C 0.1733(6) 0.3205(2) 0.3598(2) 0.0385(18) Uiso 1 1 d DU . .
C72 C 0.1724(5) 0.3053(2) 0.3186(2) 0.0343(17) Uiso 1 1 d DU . .
C73 C 0.1461(6) 0.2598(2) 0.3214(2) 0.043(2) Uiso 1 1 d DU . .
C74 C 0.1927(5) 0.3267(2) 0.2856(2) 0.0306(16) Uiso 1 1 d DU . .
C75 C 0.0859(9) 0.1575(4) 0.2708(3) 0.087(4) Uiso 1 1 d DU . .
C76 C 0.0209(10) 0.1732(5) 0.2398(4) 0.100(5) Uiso 1 1 d DU . .
H76A H 0.0279 0.2038 0.2370 0.150 Uiso 1 1 calc R . .
H76B H -0.0426 0.1667 0.2471 0.150 Uiso 1 1 calc R . .
H76C H 0.0347 0.1595 0.2150 0.150 Uiso 1 1 calc R . .
C77 C 0.0754(12) 0.1141(4) 0.2839(5) 0.109(5) Uiso 1 1 d DU . .
H77A H 0.1140 0.1094 0.3072 0.163 Uiso 1 1 calc R . .
H77B H 0.0943 0.0949 0.2632 0.163 Uiso 1 1 calc R . .
H77C H 0.0107 0.1089 0.2902 0.163 Uiso 1 1 calc R . .
C78 C 0.1746(13) 0.1531(7) 0.2466(6) 0.187(11) Uiso 1 1 d DU . .
H78A H 0.1882 0.1800 0.2339 0.280 Uiso 1 1 calc R . .
H78B H 0.1656 0.1313 0.2267 0.280 Uiso 1 1 calc R . .
H78C H 0.2262 0.1452 0.2638 0.280 Uiso 1 1 calc R . .
C79 C 0.1835(6) 0.4100(2) 0.4350(2) 0.045(2) Uiso 1 1 d DU . .
C80 C 0.0954(7) 0.4185(3) 0.4582(3) 0.062(3) Uiso 1 1 d DU . .
H80A H 0.0995 0.4464 0.4704 0.093 Uiso 1 1 calc R . .
H80B H 0.0889 0.3970 0.4784 0.093 Uiso 1 1 calc R . .
H80C H 0.0419 0.4176 0.4405 0.093 Uiso 1 1 calc R . .
C81 C 0.2651(7) 0.4121(3) 0.4632(3) 0.057(3) Uiso 1 1 d DU . .
H81A H 0.2682 0.4401 0.4751 0.085 Uiso 1 1 calc R . .
H81B H 0.3221 0.4066 0.4491 0.085 Uiso 1 1 calc R . .
H81C H 0.2577 0.3909 0.4837 0.085 Uiso 1 1 calc R . .
C82 C 0.1924(7) 0.4449(3) 0.4047(3) 0.059(3) Uiso 1 1 d DU . .
H82A H 0.1964 0.4722 0.4179 0.088 Uiso 1 1 calc R . .
H82B H 0.1384 0.4445 0.3873 0.088 Uiso 1 1 calc R . .
H82C H 0.2482 0.4403 0.3895 0.088 Uiso 1 1 calc R . .
C91 C 0.5739(7) 0.2800(3) 0.1261(3) 0.055(2) Uiso 1 1 d DU . .
H91 H 0.5117 0.2892 0.1268 0.066 Uiso 1 1 calc R . .
C92 C 0.6034(7) 0.2562(4) 0.0941(3) 0.073(3) Uiso 1 1 d DU . .
C93 C 0.6946(8) 0.2423(4) 0.0945(4) 0.083(4) Uiso 1 1 d DU . .
H93 H 0.7157 0.2259 0.0733 0.100 Uiso 1 1 calc R . .
C94 C 0.7539(8) 0.2513(4) 0.1242(3) 0.075(3) Uiso 1 1 d DU . .
H94 H 0.8155 0.2412 0.1233 0.090 Uiso 1 1 calc R . .
C95 C 0.7254(6) 0.2753(3) 0.1560(3) 0.060(3) Uiso 1 1 d DU . .
C96 C 0.7724(6) 0.2874(3) 0.1917(3) 0.061(3) Uiso 1 1 d DU . .
C97 C 0.8625(7) 0.2803(4) 0.2045(3) 0.075(3) Uiso 1 1 d DU . .
H97 H 0.9036 0.2653 0.1882 0.090 Uiso 1 1 calc R . .
C98 C 0.8924(8) 0.2943(4) 0.2395(3) 0.083(4) Uiso 1 1 d DU . .
H98 H 0.9550 0.2900 0.2470 0.100 Uiso 1 1 calc R . .
C99 C 0.8333(7) 0.3152(4) 0.2655(3) 0.078(3) Uiso 1 1 d DU . .
C100 C 0.7430(7) 0.3228(4) 0.2525(3) 0.065(3) Uiso 1 1 d DU . .
H100 H 0.7016 0.3372 0.2691 0.078 Uiso 1 1 calc R . .
C101 C 0.7127(6) 0.3097(3) 0.2157(2) 0.050(2) Uiso 1 1 d DU . .
C102 C 0.6232(5) 0.3143(3) 0.1942(2) 0.0423(19) Uiso 1 1 d DU . .
C103 C 0.6333(6) 0.2904(3) 0.1566(2) 0.047(2) Uiso 1 1 d DU . .
C104 C 0.5489(5) 0.3383(3) 0.2043(2) 0.0389(18) Uiso 1 1 d DU . .
C105 C 0.5348(9) 0.2443(4) 0.0625(4) 0.099(5) Uiso 1 1 d DU . .
C106 C 0.5657(13) 0.2106(5) 0.0355(5) 0.133(7) Uiso 1 1 d DU . .
H10A H 0.6061 0.1910 0.0496 0.199 Uiso 1 1 calc R . .
H10B H 0.5994 0.2233 0.0139 0.199 Uiso 1 1 calc R . .
H10C H 0.5118 0.1954 0.0252 0.199 Uiso 1 1 calc R . .
C107 C 0.4533(14) 0.2201(7) 0.0816(7) 0.206(12) Uiso 1 1 d DU . .
H10D H 0.4758 0.1933 0.0922 0.309 Uiso 1 1 calc R . .
H10E H 0.4053 0.2146 0.0618 0.309 Uiso 1 1 calc R . .
H10F H 0.4276 0.2371 0.1026 0.309 Uiso 1 1 calc R . .
C108 C 0.4887(15) 0.2804(6) 0.0448(6) 0.173(10) Uiso 1 1 d DU . .
H10G H 0.4482 0.2708 0.0236 0.260 Uiso 1 1 calc R . .
H10H H 0.5348 0.2999 0.0345 0.260 Uiso 1 1 calc R . .
H10I H 0.4520 0.2949 0.0645 0.260 Uiso 1 1 calc R . .
C109 C 0.8711(9) 0.3308(4) 0.3051(3) 0.095(4) Uiso 1 1 d DU . .
C110 C 0.7916(10) 0.3440(5) 0.3313(4) 0.104(5) Uiso 1 1 d DU . .
H11A H 0.7507 0.3199 0.3354 0.156 Uiso 1 1 calc R . .
H11B H 0.7570 0.3669 0.3189 0.156 Uiso 1 1 calc R . .
H11C H 0.8164 0.3536 0.3565 0.156 Uiso 1 1 calc R . .
C111 C 0.9383(11) 0.3670(5) 0.3007(5) 0.117(6) Uiso 1 1 d DU . .
H11D H 0.9091 0.3895 0.2854 0.175 Uiso 1 1 calc R . .
H11E H 0.9935 0.3571 0.2874 0.175 Uiso 1 1 calc R . .
H11F H 0.9556 0.3778 0.3266 0.175 Uiso 1 1 calc R . .
C112 C 0.9207(13) 0.2942(5) 0.3252(6) 0.145(8) Uiso 1 1 d DU . .
H11G H 0.8766 0.2715 0.3301 0.217 Uiso 1 1 calc R . .
H11H H 0.9476 0.3039 0.3500 0.217 Uiso 1 1 calc R . .
H11I H 0.9697 0.2838 0.3084 0.217 Uiso 1 1 calc R . .
C121 C -0.0696(6) 0.5370(3) 0.3566(2) 0.045(2) Uiso 1 1 d DU . .
H121 H -0.0469 0.5101 0.3495 0.053 Uiso 1 1 calc R . .
C122 C -0.1216(7) 0.5406(3) 0.3905(2) 0.051(2) Uiso 1 1 d DU . .
C123 C -0.1531(9) 0.5807(3) 0.4003(4) 0.080(4) Uiso 1 1 d DU . .
H123 H -0.1874 0.5844 0.4234 0.096 Uiso 1 1 calc R . .
C124 C -0.1357(9) 0.6148(4) 0.3774(3) 0.088(4) Uiso 1 1 d DU . .
H124 H -0.1598 0.6416 0.3842 0.105 Uiso 1 1 calc R . .
C125 C -0.0830(8) 0.6107(3) 0.3442(3) 0.069(3) Uiso 1 1 d DU . .
C126 C -0.0521(8) 0.6415(3) 0.3164(3) 0.073(3) Uiso 1 1 d DU . .
C127 C -0.0622(11) 0.6852(4) 0.3165(4) 0.103(5) Uiso 1 1 d DU . .
H127 H -0.0908 0.6989 0.3378 0.124 Uiso 1 1 calc R . .
C128 C -0.0306(10) 0.7081(4) 0.2857(3) 0.089(4) Uiso 1 1 d DU . .
H128 H -0.0385 0.7378 0.2858 0.107 Uiso 1 1 calc R . .
C129 C 0.0131(7) 0.6892(3) 0.2541(3) 0.062(3) Uiso 1 1 d DU . .
C130 C 0.0297(6) 0.6463(3) 0.2562(3) 0.047(2) Uiso 1 1 d DU . .
H130 H 0.0638 0.6331 0.2362 0.057 Uiso 1 1 calc R . .
C131 C -0.0022(6) 0.6222(2) 0.2868(2) 0.047(2) Uiso 1 1 d DU . .
C132 C 0.0051(6) 0.5765(2) 0.2966(2) 0.0403(19) Uiso 1 1 d DU . .
C133 C -0.0500(6) 0.5710(2) 0.3331(2) 0.0422(19) Uiso 1 1 d DU . .
C134 C 0.0580(6) 0.5466(2) 0.2793(2) 0.0366(17) Uiso 1 1 d DU . .
C135 C -0.1373(6) 0.5027(3) 0.4166(3) 0.054(2) Uiso 1 1 d DU . .
C136 C -0.1239(7) 0.4611(3) 0.3960(3) 0.059(3) Uiso 1 1 d DU . .
H13A H -0.1686 0.4587 0.3745 0.088 Uiso 1 1 calc R . .
H13B H -0.1330 0.4380 0.4144 0.088 Uiso 1 1 calc R . .
H13C H -0.0613 0.4598 0.3857 0.088 Uiso 1 1 calc R . .
C137 C -0.2353(8) 0.5032(5) 0.4319(4) 0.091(4) Uiso 1 1 d DU . .
H13D H -0.2791 0.5003 0.4101 0.137 Uiso 1 1 calc R . .
H13E H -0.2465 0.5299 0.4454 0.137 Uiso 1 1 calc R . .
H13F H -0.2433 0.4798 0.4502 0.137 Uiso 1 1 calc R . .
C138 C -0.0717(8) 0.5051(4) 0.4507(3) 0.078(3) Uiso 1 1 d DU . .
H13G H -0.0810 0.4808 0.4677 0.117 Uiso 1 1 calc R . .
H13H H -0.0830 0.5311 0.4653 0.117 Uiso 1 1 calc R . .
H13I H -0.0082 0.5051 0.4413 0.117 Uiso 1 1 calc R . .
C139 C 0.0424(7) 0.7168(3) 0.2197(3) 0.059(3) Uiso 1 1 d DU . .
C140 C 0.0980(8) 0.6940(4) 0.1903(3) 0.074(3) Uiso 1 1 d DU . .
H14A H 0.1147 0.7135 0.1693 0.111 Uiso 1 1 calc R . .
H14B H 0.0617 0.6707 0.1794 0.111 Uiso 1 1 calc R . .
H14C H 0.1541 0.6830 0.2027 0.111 Uiso 1 1 calc R . .
C141 C 0.0948(10) 0.7545(4) 0.2346(4) 0.093(4) Uiso 1 1 d DU . .
H14D H 0.0578 0.7694 0.2539 0.140 Uiso 1 1 calc R . .
H14E H 0.1080 0.7735 0.2129 0.140 Uiso 1 1 calc R . .
H14F H 0.1528 0.7452 0.2468 0.140 Uiso 1 1 calc R . .
C142 C -0.0462(9) 0.7338(5) 0.2004(4) 0.100(5) Uiso 1 1 d DU . .
H14G H -0.0826 0.7489 0.2198 0.150 Uiso 1 1 calc R . .
H14H H -0.0823 0.7103 0.1898 0.150 Uiso 1 1 calc R . .
H14I H -0.0301 0.7531 0.1792 0.150 Uiso 1 1 calc R . .
C151 C 0.4671(6) 0.4145(2) 0.3860(2) 0.0404(19) Uiso 1 1 d DU . .
H151 H 0.4377 0.4073 0.3620 0.048 Uiso 1 1 calc R . .
C152 C 0.4990(6) 0.3826(2) 0.4106(2) 0.0426(19) Uiso 1 1 d DU . .
C153 C 0.5442(7) 0.3942(3) 0.4452(3) 0.051(2) Uiso 1 1 d DU . .
H153 H 0.5676 0.3729 0.4620 0.061 Uiso 1 1 calc R . .
C154 C 0.5558(7) 0.4357(3) 0.4554(3) 0.052(2) Uiso 1 1 d DU . .
H154 H 0.5873 0.4428 0.4790 0.062 Uiso 1 1 calc R . .
C155 C 0.5211(6) 0.4676(2) 0.4312(2) 0.0411(19) Uiso 1 1 d DU . .
C156 C 0.5265(6) 0.5131(2) 0.4350(2) 0.0416(19) Uiso 1 1 d DU . .
C157 C 0.5611(6) 0.5382(3) 0.4649(3) 0.048(2) Uiso 1 1 d DU . .
H157 H 0.5847 0.5258 0.4882 0.057 Uiso 1 1 calc R . .
C158 C 0.5609(7) 0.5813(3) 0.4605(3) 0.050(2) Uiso 1 1 d DU . .
H158 H 0.5837 0.5984 0.4812 0.060 Uiso 1 1 calc R . .
C159 C 0.5282(6) 0.6005(2) 0.4266(2) 0.044(2) Uiso 1 1 d DU . .
C160 C 0.4915(6) 0.5750(2) 0.3973(2) 0.0426(19) Uiso 1 1 d DU . .
H160 H 0.4669 0.5878 0.3744 0.051 Uiso 1 1 calc R . .
C161 C 0.4899(6) 0.5317(2) 0.4007(2) 0.0369(18) Uiso 1 1 d DU . .
C162 C 0.4562(6) 0.4974(2) 0.3745(2) 0.0364(17) Uiso 1 1 d DU . .
C163 C 0.4773(6) 0.4569(2) 0.3959(2) 0.0379(18) Uiso 1 1 d DU . .
C164 C 0.4195(6) 0.5016(3) 0.3382(2) 0.0364(17) Uiso 1 1 d DU . .
C165 C 0.4879(6) 0.3358(3) 0.4004(2) 0.048(2) Uiso 1 1 d DU . .
C166 C 0.4370(8) 0.3289(4) 0.3630(3) 0.075(3) Uiso 1 1 d DU . .
H16D H 0.3761 0.3420 0.3644 0.112 Uiso 1 1 calc R . .
H16E H 0.4299 0.2986 0.3584 0.112 Uiso 1 1 calc R . .
H16F H 0.4716 0.3414 0.3416 0.112 Uiso 1 1 calc R . .
C167 C 0.4296(9) 0.3149(4) 0.4316(4) 0.087(4) Uiso 1 1 d DU . .
H16G H 0.4599 0.3181 0.4571 0.131 Uiso 1 1 calc R . .
H16H H 0.4225 0.2849 0.4255 0.131 Uiso 1 1 calc R . .
H16I H 0.3687 0.3282 0.4321 0.131 Uiso 1 1 calc R . .
C168 C 0.5806(8) 0.3159(4) 0.3989(4) 0.088(4) Uiso 1 1 d DU . .
H16J H 0.6134 0.3207 0.4237 0.132 Uiso 1 1 calc R . .
H16K H 0.6157 0.3284 0.3776 0.132 Uiso 1 1 calc R . .
H16L H 0.5739 0.2856 0.3945 0.132 Uiso 1 1 calc R . .
C169 C 0.5279(6) 0.6488(3) 0.4227(3) 0.054(2) Uiso 1 1 d DU . .
C170 C 0.6133(8) 0.6679(4) 0.4429(4) 0.084(4) Uiso 1 1 d DU . .
H17D H 0.6689 0.6582 0.4297 0.126 Uiso 1 1 calc R . .
H17E H 0.6156 0.6589 0.4702 0.126 Uiso 1 1 calc R . .
H17F H 0.6099 0.6987 0.4416 0.126 Uiso 1 1 calc R . .
C171 C 0.5304(11) 0.6626(5) 0.3806(3) 0.096(4) Uiso 1 1 d DU . .
H17G H 0.5859 0.6514 0.3684 0.144 Uiso 1 1 calc R . .
H17H H 0.5311 0.6934 0.3792 0.144 Uiso 1 1 calc R . .
H17I H 0.4757 0.6519 0.3667 0.144 Uiso 1 1 calc R . .
C172 C 0.4438(9) 0.6659(5) 0.4427(4) 0.102(5) Uiso 1 1 d DU . .
H17J H 0.4440 0.6566 0.4700 0.153 Uiso 1 1 calc R . .
H17K H 0.3882 0.6555 0.4294 0.153 Uiso 1 1 calc R . .
H17L H 0.4447 0.6967 0.4418 0.153 Uiso 1 1 calc R . .
C201 C 0.1538(6) 0.2559(2) 0.1484(2) 0.086(4) Uiso 1 1 d GU . .
H201 H 0.1458 0.2297 0.1612 0.103 Uiso 1 1 calc R . .
C202 C 0.0779(4) 0.2814(3) 0.1404(3) 0.084(4) Uiso 1 1 d GU . .
H202 H 0.0181 0.2725 0.1476 0.101 Uiso 1 1 calc R . .
C203 C 0.0897(4) 0.3198(2) 0.1217(3) 0.078(3) Uiso 1 1 d GU . .
H203 H 0.0379 0.3372 0.1162 0.093 Uiso 1 1 calc R . .
C204 C 0.1773(5) 0.33281(19) 0.1111(2) 0.066(3) Uiso 1 1 d GU . .
H204 H 0.1853 0.3591 0.0984 0.080 Uiso 1 1 calc R . .
C205 C 0.2531(4) 0.3074(2) 0.1192(2) 0.056(2) Uiso 1 1 d GU . .
H205 H 0.3130 0.3163 0.1119 0.067 Uiso 1 1 calc R . .
C206 C 0.2414(5) 0.2690(2) 0.1378(2) 0.065(3) Uiso 1 1 d GU . .
H206 H 0.2932 0.2516 0.1433 0.078 Uiso 1 1 calc R . .
C211 C 0.817(3) 0.1124(11) 0.258(4) 0.59(3) Uiso 1 1 d GU . .
H211 H 0.8414 0.0847 0.2583 0.710 Uiso 1 1 calc R . .
C212 C 0.808(3) 0.135(3) 0.293(2) 0.58(3) Uiso 1 1 d GU . .
H212 H 0.8258 0.1219 0.3166 0.699 Uiso 1 1 calc R . .
C213 C 0.772(4) 0.175(3) 0.292(2) 0.51(3) Uiso 1 1 d GU . .
H213 H 0.7657 0.1902 0.3159 0.613 Uiso 1 1 calc R . .
C214 C 0.746(2) 0.1936(11) 0.257(4) 0.48(3) Uiso 1 1 d GU . .
H214 H 0.7212 0.2214 0.2567 0.581 Uiso 1 1 calc R . .
C215 C 0.755(3) 0.171(3) 0.2224(19) 0.45(3) Uiso 1 1 d GU . .
H215 H 0.7369 0.1841 0.1984 0.536 Uiso 1 1 calc R . .
C216 C 0.791(4) 0.131(3) 0.223(2) 0.51(3) Uiso 1 1 d GU . .
H216 H 0.7970 0.1158 0.1991 0.611 Uiso 1 1 calc R . .
C221 C 0.779(3) 0.320(2) 0.4876(9) 0.46(3) Uiso 1 1 d GU . .
H221 H 0.7404 0.3332 0.5058 0.555 Uiso 1 1 calc R . .
C222 C 0.847(4) 0.3426(9) 0.4688(14) 0.35(2) Uiso 1 1 d GU . .
H222 H 0.8544 0.3717 0.4740 0.418 Uiso 1 1 calc R . .
C223 C 0.904(2) 0.3228(17) 0.4422(11) 0.33(2) Uiso 1 1 d GU . .
H223 H 0.9505 0.3384 0.4293 0.397 Uiso 1 1 calc R . .
C224 C 0.894(3) 0.2801(17) 0.4345(9) 0.302(18) Uiso 1 1 d GU . .
H224 H 0.9326 0.2665 0.4164 0.362 Uiso 1 1 calc R . .
C225 C 0.826(4) 0.2572(8) 0.4534(15) 0.42(2) Uiso 1 1 d GU . .
H225 H 0.8185 0.2280 0.4481 0.501 Uiso 1 1 calc R . .
C226 C 0.769(2) 0.277(2) 0.4799(13) 0.47(3) Uiso 1 1 d GU . .
H226 H 0.7224 0.2613 0.4928 0.568 Uiso 1 1 calc R . .
C231 C 0.7134(8) 0.5278(3) 0.3091(3) 0.130(6) Uiso 1 1 d GU . .
H231 H 0.7067 0.5558 0.3183 0.156 Uiso 1 1 calc R . .
C232 C 0.6630(7) 0.4954(4) 0.3258(3) 0.120(6) Uiso 1 1 d GU . .
H232 H 0.6218 0.5013 0.3464 0.144 Uiso 1 1 calc R . .
C233 C 0.6728(7) 0.4544(3) 0.3123(3) 0.105(5) Uiso 1 1 d GU . .
H233 H 0.6383 0.4323 0.3237 0.126 Uiso 1 1 calc R . .
C234 C 0.7330(7) 0.4458(2) 0.2822(3) 0.098(4) Uiso 1 1 d GU . .
H234 H 0.7397 0.4178 0.2730 0.117 Uiso 1 1 calc R . .
C235 C 0.7834(6) 0.4782(3) 0.2655(3) 0.082(4) Uiso 1 1 d GU . .
H235 H 0.8246 0.4723 0.2450 0.098 Uiso 1 1 calc R . .
C236 C 0.7736(7) 0.5192(3) 0.2790(3) 0.100(5) Uiso 1 1 d GU . .
H236 H 0.8081 0.5413 0.2676 0.121 Uiso 1 1 calc R . .
C251 C -0.201(3) 0.2845(14) 0.0132(13) 0.32(2) Uiso 1 1 d U . .
H25A H -0.2547 0.2902 0.0295 0.487 Uiso 1 1 calc R . .
H25B H -0.1908 0.2541 0.0118 0.487 Uiso 1 1 calc R . .
H25C H -0.2128 0.2956 -0.0131 0.487 Uiso 1 1 calc R . .
C252 C -0.1094(19) 0.3076(9) 0.0322(9) 0.182(10) Uiso 1 1 d U . .
H25D H -0.1130 0.3387 0.0317 0.218 Uiso 1 1 calc R . .
H25E H -0.0939 0.2975 0.0588 0.218 Uiso 1 1 calc R . .
C253 C -0.047(3) 0.2897(12) 0.0013(11) 0.256(15) Uiso 1 1 d U . .
H25F H -0.0706 0.2944 -0.0256 0.307 Uiso 1 1 calc R . .
H25G H -0.0311 0.2598 0.0056 0.307 Uiso 1 1 calc R . .
C254 C 0.030(2) 0.3210(9) 0.0141(9) 0.187(11) Uiso 1 1 d U . .
H25H H 0.0460 0.3175 0.0420 0.225 Uiso 1 1 calc R . .
H25I H 0.0108 0.3505 0.0094 0.225 Uiso 1 1 calc R . .
C255 C 0.113(3) 0.3083(12) -0.0127(12) 0.265(17) Uiso 1 1 d U . .
H25J H 0.1133 0.2773 -0.0160 0.318 Uiso 1 1 calc R . .
H25K H 0.1040 0.3212 -0.0387 0.318 Uiso 1 1 calc R . .
C256 C 0.203(2) 0.3221(9) 0.0042(9) 0.204(12) Uiso 1 1 d U . .
H25L H 0.2509 0.3185 -0.0153 0.307 Uiso 1 1 calc R . .
H25M H 0.2175 0.3050 0.0272 0.307 Uiso 1 1 calc R . .
H25N H 0.1988 0.3518 0.0117 0.307 Uiso 1 1 calc R . .

loop_
_atom_site_aniso_label
_atom_site_aniso_U_11
_atom_site_aniso_U_22
_atom_site_aniso_U_33
_atom_site_aniso_U_23
_atom_site_aniso_U_13
_atom_site_aniso_U_12
Ag1 0.0375(3) 0.0484(3) 0.0272(3) -0.0016(2) 0.0025(2) -0.0020(3)
Ag2 0.0324(3) 0.0371(3) 0.0227(2) 0.0013(2) 0.0020(2) 0.0016(2)
Ag3 0.0364(3) 0.0387(3) 0.0292(3) -0.0012(2) 0.0052(2) 0.0001(2)
Ag4 0.0394(3) 0.0413(3) 0.0324(3) -0.0004(2) 0.0025(2) 0.0019(2)
Ag5 0.0358(3) 0.0377(3) 0.0317(3) -0.0006(2) 0.0023(2) 0.0018(2)
Ag6 0.0308(3) 0.0470(3) 0.0296(3) 0.0000(2) 0.0040(2) 0.0023(2)
Ag7 0.0352(3) 0.0400(3) 0.0271(3) -0.0003(2) 0.0064(2) 0.0010(2)
Ag8 0.0410(3) 0.0458(3) 0.0319(3) 0.0078(2) -0.0027(2) -0.0063(3)
Ag9 0.0357(3) 0.0424(3) 0.0306(3) -0.0032(2) 0.0084(2) 0.0016(2)
Ag10 0.0358(3) 0.0493(4) 0.0370(3) 0.0036(3) -0.0005(2) 0.0002(3)
Ag11 0.0562(4) 0.0686(5) 0.0358(3) -0.0001(3) 0.0002(3) -0.0076(3)
Ag12 0.0469(4) 0.0461(4) 0.0519(4) 0.0092(3) -0.0095(3) -0.0045(3)
S1 0.0295(9) 0.0465(11) 0.0232(8) 0.0046(7) 0.0043(7) -0.0039(8)
S2 0.0286(9) 0.0427(10) 0.0219(8) 0.0010(7) 0.0032(7) -0.0027(8)
S3 0.0305(10) 0.0367(10) 0.0296(9) 0.0021(7) 0.0019(7) -0.0030(8)
S4 0.0311(10) 0.0601(13) 0.0354(10) 0.0080(9) -0.0008(8) -0.0067(9)
S5 0.0340(10) 0.0405(10) 0.0218(8) 0.0009(7) 0.0040(7) 0.0012(8)
S6 0.0379(11) 0.0399(10) 0.0279(9) -0.0012(8) 0.0060(8) 0.0004(8)
S7 0.0357(10) 0.0390(10) 0.0359(10) -0.0015(8) 0.0101(8) 0.0026(8)
S8 0.0320(10) 0.0540(12) 0.0375(10) 0.0069(9) 0.0043(8) 0.0053(9)
S9 0.0402(11) 0.0371(10) 0.0352(10) 0.0002(8) 0.0036(8) 0.0031(8)
S10 0.0411(11) 0.0408(11) 0.0304(9) -0.0018(8) 0.0076(8) 0.0037(8)
S11 0.0414(11) 0.0464(11) 0.0277(9) -0.0014(8) -0.0019(8) -0.0011(9)
S12 0.0489(12) 0.0474(12) 0.0326(10) 0.0035(8) -0.0053(9) -0.0076(9)

loop_
_atom_type_symbol
_atom_type_description
_atom_type_scat_dispersion_real
_atom_type_scat_dispersion_imag
_atom_type_scat_source
C C 0.0181 0.0091 'International Tables Vol C Tables 4.2.6.8 and 6.1.1.4'
H H 0.0000 0.0000 'International Tables Vol C Tables 4.2.6.8 and 6.1.1.4'
S S 0.3331 0.5567 'International Tables Vol C Tables 4.2.6.8 and 6.1.1.4'
Ag Ag 0.1306 4.2820 'International Tables Vol C Tables 4.2.6.8 and 6.1.1.4'

loop_
_geom_angle_atom_site_label_1
_geom_angle_atom_site_label_2
_geom_angle_atom_site_label_3
_geom_angle
_geom_angle_site_symmetry_1
_geom_angle_site_symmetry_3
_geom_angle_publ_flag
S3 Ag1 S11 175.12(8) . . y
S3 Ag1 Ag11 92.33(5) . . y
S11 Ag1 Ag11 87.04(5) . . y
S3 Ag1 Ag12 102.39(5) . . y
S11 Ag1 Ag12 82.30(5) . . y
Ag11 Ag1 Ag12 81.11(3) . . y
S3 Ag1 Ag5 51.43(5) . . y
S11 Ag1 Ag5 124.57(6) . . y
Ag11 Ag1 Ag5 113.35(3) . . y
Ag12 Ag1 Ag5 148.47(3) . . y
S3 Ag1 Ag10 83.62(5) . . y
S11 Ag1 Ag10 91.69(6) . . y
Ag11 Ag1 Ag10 66.62(2) . . y
Ag12 Ag1 Ag10 147.47(3) . . y
Ag5 Ag1 Ag10 56.944(19) . . y
S3 Ag1 Ag4 134.10(5) . . y
S11 Ag1 Ag4 49.78(5) . . y
Ag11 Ag1 Ag4 119.45(3) . . y
Ag12 Ag1 Ag4 56.54(2) . . y
Ag5 Ag1 Ag4 125.53(3) . . y
Ag10 Ag1 Ag4 137.41(3) . . y
S3 Ag1 Ag3 69.43(5) . . y
S11 Ag1 Ag3 114.37(5) . . y
Ag11 Ag1 Ag3 133.28(3) . . y
Ag12 Ag1 Ag3 62.85(2) . . y
Ag5 Ag1 Ag3 88.85(2) . . y
Ag10 Ag1 Ag3 145.44(2) . . y
Ag4 Ag1 Ag3 64.667(19) . . y
S3 Ag1 Ag2 91.66(5) . . y
S11 Ag1 Ag2 88.38(5) . . y
Ag11 Ag1 Ag2 171.72(3) . . y
Ag12 Ag1 Ag2 105.10(2) . . y
Ag5 Ag1 Ag2 64.075(18) . . y
Ag10 Ag1 Ag2 106.66(2) . . y
Ag4 Ag1 Ag2 61.732(18) . . y
Ag3 Ag1 Ag2 54.997(17) . . y
S3 Ag1 Ag6 115.71(5) . . y
S11 Ag1 Ag6 60.61(5) . . y
Ag11 Ag1 Ag6 117.97(3) . . y
Ag12 Ag1 Ag6 135.23(2) . . y
Ag5 Ag1 Ag6 64.414(19) . . y
Ag10 Ag1 Ag6 63.567(19) . . y
Ag4 Ag1 Ag6 79.62(2) . . y
Ag3 Ag1 Ag6 108.63(2) . . y
Ag2 Ag1 Ag6 53.752(17) . . y
S2 Ag2 S5 176.08(7) . . y
S2 Ag2 Ag8 89.16(5) . . y
S5 Ag2 Ag8 90.34(5) . . y
S2 Ag2 Ag6 132.02(5) . . y
S5 Ag2 Ag6 51.42(5) . . y
Ag8 Ag2 Ag6 116.97(2) . . y
S2 Ag2 Ag3 51.19(5) . . y
S5 Ag2 Ag3 125.92(5) . . y
Ag8 Ag2 Ag3 116.94(2) . . y
Ag6 Ag2 Ag3 126.02(2) . . y
S2 Ag2 Ag9 100.69(5) . . y
S5 Ag2 Ag9 82.84(5) . . y
Ag8 Ag2 Ag9 71.73(2) . . y
Ag6 Ag2 Ag9 57.444(19) . . y
Ag3 Ag2 Ag9 147.79(2) . . y
S2 Ag2 Ag7 81.76(5) . . y
S5 Ag2 Ag7 94.37(5) . . y
Ag8 Ag2 Ag7 73.24(2) . . y
Ag6 Ag2 Ag7 141.95(2) . . y
Ag3 Ag2 Ag7 56.513(18) . . y
Ag9 Ag2 Ag7 144.83(3) . . y
S2 Ag2 Ag4 116.28(5) . . y
S5 Ag2 Ag4 61.07(5) . . y
Ag8 Ag2 Ag4 125.13(2) . . y
Ag6 Ag2 Ag4 82.18(2) . . y
Ag3 Ag2 Ag4 65.149(18) . . y
Ag9 Ag2 Ag4 137.95(2) . . y
Ag7 Ag2 Ag4 64.528(18) . . y
S2 Ag2 Ag1 88.86(5) . . y
S5 Ag2 Ag1 91.66(5) . . y
Ag8 Ag2 Ag1 177.98(2) . . y
Ag6 Ag2 Ag1 64.260(19) . . y
Ag3 Ag2 Ag1 61.933(19) . . y
Ag9 Ag2 Ag1 108.29(2) . . y
Ag7 Ag2 Ag1 106.84(2) . . y
Ag4 Ag2 Ag1 56.251(17) . . y
S2 Ag2 Ag5 67.46(5) . . y
S5 Ag2 Ag5 115.88(5) . . y
Ag8 Ag2 Ag5 124.67(2) . . y
Ag6 Ag2 Ag5 64.584(18) . . y
Ag3 Ag2 Ag5 87.00(2) . . y
Ag9 Ag2 Ag5 65.170(18) . . y
Ag7 Ag2 Ag5 142.62(2) . . y
Ag4 Ag2 Ag5 110.11(2) . . y
Ag1 Ag2 Ag5 54.068(16) . . y
S9 Ag3 S2 168.69(7) . . y
S9 Ag3 Ag7 90.95(5) . . y
S2 Ag3 Ag7 85.49(5) . . y
S9 Ag3 Ag2 135.64(5) . . y
S2 Ag3 Ag2 50.93(4) . . y
Ag7 Ag3 Ag2 62.321(19) . . y
S9 Ag3 Ag1 101.77(5) . . y
S2 Ag3 Ag1 89.51(5) . . y
Ag7 Ag3 Ag1 112.26(2) . . y
Ag2 Ag3 Ag1 63.070(19) . . y
S9 Ag3 Ag12 46.99(5) . . y
S2 Ag3 Ag12 144.27(5) . . y
Ag7 Ag3 Ag12 107.48(2) . . y
Ag2 Ag3 Ag12 105.11(2) . . y
Ag1 Ag3 Ag12 54.776(19) . . y
S10 Ag4 S11 172.32(7) . . y
S10 Ag4 Ag12 92.36(6) . . y
S11 Ag4 Ag12 85.05(6) . . y
S10 Ag4 Ag1 133.81(5) . . y
S11 Ag4 Ag1 50.31(5) . . y
Ag12 Ag4 Ag1 60.06(2) . . y
S10 Ag4 Ag2 98.78(5) . . y
S11 Ag4 Ag2 88.89(5) . . y
Ag12 Ag4 Ag2 108.00(2) . . y
Ag1 Ag4 Ag2 62.017(18) . . y
S7 Ag5 S3 172.74(7) . . y
S7 Ag5 Ag10 93.21(6) . . y
S3 Ag5 Ag10 86.80(5) . . y
S7 Ag5 Ag1 134.73(5) . . y
S3 Ag5 Ag1 51.16(5) . . y
Ag10 Ag5 Ag1 61.86(2) . . y
S7 Ag5 Ag2 96.93(5) . . y
S3 Ag5 Ag2 89.93(5) . . y
Ag10 Ag5 Ag2 108.62(2) . . y
Ag1 Ag5 Ag2 61.857(18) . . y
S8 Ag6 S5 170.78(7) . . y
S8 Ag6 Ag9 95.09(6) . . y
S5 Ag6 Ag9 85.60(5) . . y
S8 Ag6 Ag2 136.68(5) . . y
S5 Ag6 Ag2 51.26(4) . . y
Ag9 Ag6 Ag2 61.727(19) . . y
S8 Ag6 Ag1 98.42(6) . . y
S5 Ag6 Ag1 89.95(5) . . y
Ag9 Ag6 Ag1 109.77(2) . . y
Ag2 Ag6 Ag1 61.988(18) . . y
S10 Ag7 S1 176.82(7) . . y
S10 Ag7 Ag3 86.16(5) . . y
S1 Ag7 Ag3 95.03(5) . . y
S10 Ag7 Ag2 105.61(5) . . y
S1 Ag7 Ag2 77.53(5) . . y
Ag3 Ag7 Ag2 61.166(19) . . y
S6 Ag8 S1 161.00(7) . . y
S6 Ag8 Ag2 81.00(5) . . y
S1 Ag8 Ag2 81.18(5) . . y
S6 Ag9 S7 173.04(7) . . y
S6 Ag9 Ag6 93.31(5) . . y
S7 Ag9 Ag6 83.18(5) . . y
S6 Ag9 Ag2 77.35(5) . . y
S7 Ag9 Ag2 105.90(5) . . y
Ag6 Ag9 Ag2 60.830(19) . . y
S4 Ag10 S8 170.40(8) . . y
S4 Ag10 Ag5 91.52(5) . . y
S8 Ag10 Ag5 85.67(6) . . y
S4 Ag10 Ag1 79.04(6) . . y
S8 Ag10 Ag1 107.42(5) . . y
Ag5 Ag10 Ag1 61.20(2) . . y
S4 Ag10 Ag11 47.27(6) . . y
S8 Ag10 Ag11 142.29(6) . . y
Ag5 Ag10 Ag11 107.19(3) . . y
Ag1 Ag10 Ag11 55.01(2) . . y
S4 Ag11 S12 154.68(8) . . y
S4 Ag11 Ag1 80.85(5) . . y
S12 Ag11 Ag1 75.45(6) . . y
S4 Ag11 Ag10 46.27(6) . . y
S12 Ag11 Ag10 123.07(6) . . y
Ag1 Ag11 Ag10 58.37(2) . . y
S9 Ag12 S12 176.75(8) . . y
S9 Ag12 Ag4 86.60(5) . . y
S12 Ag12 Ag4 94.46(6) . . y
S9 Ag12 Ag1 108.95(6) . . y
S12 Ag12 Ag1 74.24(6) . . y
Ag4 Ag12 Ag1 63.40(2) . . y
S9 Ag12 Ag3 46.57(5) . . y
S12 Ag12 Ag3 136.62(6) . . y
Ag4 Ag12 Ag3 66.69(2) . . y
Ag1 Ag12 Ag3 62.38(2) . . y
C14 S1 Ag7 106.1(2) . . y
C14 S1 Ag8 99.7(3) . . y
Ag7 S1 Ag8 96.03(7) . . y
C14 S2 Ag2 105.7(2) . . y
C14 S2 Ag3 103.9(3) . . y
Ag2 S2 Ag3 77.87(5) . . y
C44 S3 Ag1 104.7(2) . . y
C44 S3 Ag5 104.9(3) . . y
Ag1 S3 Ag5 77.41(6) . . y
C44 S4 Ag10 111.2(3) . . y
C44 S4 Ag11 101.9(3) . . y
Ag10 S4 Ag11 86.47(7) . . y
C74 S5 Ag2 106.6(2) . . y
C74 S5 Ag6 103.9(3) . . y
Ag2 S5 Ag6 77.32(6) . . y
C74 S6 Ag8 103.2(3) . . y
C74 S6 Ag9 106.9(3) . . y
Ag8 S6 Ag9 92.47(7) . . y
C104 S7 Ag5 105.1(3) . . y
C104 S7 Ag9 108.8(3) . . y
Ag5 S7 Ag9 91.91(7) . . y
C104 S8 Ag6 108.2(3) . . y
C104 S8 Ag10 101.3(3) . . y
Ag6 S8 Ag10 90.58(8) . . y
C134 S9 Ag3 110.2(3) . . y
C134 S9 Ag12 99.6(3) . . y
Ag3 S9 Ag12 86.43(7) . . y
C134 S10 Ag7 105.7(3) . . y
C134 S10 Ag4 106.1(3) . . y
Ag7 S10 Ag4 91.08(7) . . y
C164 S11 Ag4 105.6(3) . . y
C164 S11 Ag1 103.3(3) . . y
Ag4 S11 Ag1 79.91(6) . . y
C164 S12 Ag12 106.7(3) . . y
C164 S12 Ag11 96.1(3) . . y
Ag12 S12 Ag11 106.28(8) . . y
C13 C1 C2 121.3(7) . . ?
C3 C2 C1 118.2(7) . . ?
C3 C2 C15 123.4(6) . . ?
C1 C2 C15 118.4(6) . . ?
C4 C3 C2 121.8(8) . . ?
C3 C4 C5 119.6(8) . . ?
C4 C5 C13 120.6(7) . . ?
C4 C5 C6 131.1(7) . . ?
C13 C5 C6 108.2(6) . . ?
C7 C6 C11 119.4(7) . . ?
C7 C6 C5 130.6(7) . . ?
C11 C6 C5 110.0(6) . . ?
C8 C7 C6 120.5(8) . . ?
C7 C8 C9 121.1(8) . . ?
C10 C9 C8 118.4(7) . . ?
C10 C9 C19 121.9(6) . . ?
C8 C9 C19 119.7(7) . . ?
C9 C10 C11 120.8(7) . . ?
C10 C11 C6 119.8(6) . . ?
C10 C11 C12 132.1(6) . . ?
C6 C11 C12 108.1(6) . . ?
C14 C12 C11 128.2(6) . . ?
C14 C12 C13 126.9(6) . . ?
C11 C12 C13 104.7(5) . . ?
C1 C13 C5 118.4(6) . . ?
C1 C13 C12 132.6(6) . . ?
C5 C13 C12 108.8(6) . . ?
C12 C14 S2 120.7(6) . . ?
C12 C14 S1 119.9(6) . . ?
S2 C14 S1 119.4(4) . . ?
C18 C15 C16 109.4(7) . . ?
C18 C15 C17 109.2(7) . . ?
C16 C15 C17 107.3(7) . . ?
C18 C15 C2 109.5(7) . . ?
C16 C15 C2 109.4(6) . . ?
C17 C15 C2 112.0(6) . . ?
C21 C19 C22 109.4(7) . . ?
C21 C19 C9 111.8(6) . . ?
C22 C19 C9 109.0(7) . . ?
C21 C19 C20 107.1(7) . . ?
C22 C19 C20 109.9(7) . . ?
C9 C19 C20 109.7(7) . . ?
C43 C31 C32 121.7(7) . . ?
C31 C32 C33 117.9(7) . . ?
C31 C32 C45 122.4(7) . . ?
C33 C32 C45 119.6(7) . . ?
C34 C33 C32 121.6(8) . . ?
C33 C34 C35 119.7(8) . . ?
C34 C35 C43 120.1(7) . . ?
C34 C35 C36 130.6(7) . . ?
C43 C35 C36 109.2(6) . . ?
C37 C36 C41 120.5(6) . . ?
C37 C36 C35 130.9(7) . . ?
C41 C36 C35 108.6(6) . . ?
C38 C37 C36 119.9(7) . . ?
C37 C38 C39 121.3(7) . . ?
C38 C39 C40 119.0(7) . . ?
C38 C39 C49 123.4(7) . . ?
C40 C39 C49 117.7(7) . . ?
C41 C40 C39 120.7(7) . . ?
C40 C41 C36 118.5(6) . . ?
C40 C41 C42 132.0(6) . . ?
C36 C41 C42 109.2(6) . . ?
C44 C42 C41 127.8(6) . . ?
C44 C42 C43 127.7(6) . . ?
C41 C42 C43 104.5(5) . . ?
C31 C43 C35 118.9(6) . . ?
C31 C43 C42 132.6(6) . . ?
C35 C43 C42 108.4(6) . . ?
C42 C44 S4 118.6(6) . . ?
C42 C44 S3 121.5(6) . . ?
S4 C44 S3 119.9(4) . . ?
C48 C45 C32 109.8(7) . . ?
C48 C45 C47 108.3(7) . . ?
C32 C45 C47 111.9(7) . . ?
C48 C45 C46 110.2(8) . . ?
C32 C45 C46 109.4(7) . . ?
C47 C45 C46 107.2(7) . . ?
C52 C49 C51 110.8(8) . . ?
C52 C49 C39 111.7(8) . . ?
C51 C49 C39 109.7(8) . . ?
C52 C49 C50 107.9(8) . . ?
C51 C49 C50 107.8(8) . . ?
C39 C49 C50 108.8(7) . . ?
C73 C61 C62 120.8(8) . . ?
C63 C62 C61 118.5(8) . . ?
C63 C62 C75 125.2(9) . . ?
C61 C62 C75 116.3(8) . . ?
C64 C63 C62 121.8(10) . . ?
C65 C64 C63 119.1(10) . . ?
C64 C65 C73 120.7(8) . . ?
C64 C65 C66 130.0(8) . . ?
C73 C65 C66 108.9(7) . . ?
C67 C66 C71 120.8(7) . . ?
C67 C66 C65 130.2(8) . . ?
C71 C66 C65 109.0(7) . . ?
C68 C67 C66 119.9(9) . . ?
C67 C68 C69 120.8(8) . . ?
C70 C69 C68 118.9(7) . . ?
C70 C69 C79 122.2(7) . . ?
C68 C69 C79 118.9(7) . . ?
C69 C70 C71 121.3(7) . . ?
C70 C71 C66 118.2(7) . . ?
C70 C71 C72 132.7(7) . . ?
C66 C71 C72 108.9(6) . . ?
C74 C72 C71 128.9(6) . . ?
C74 C72 C73 126.5(6) . . ?
C71 C72 C73 104.6(6) . . ?
C61 C73 C65 119.1(7) . . ?
C61 C73 C72 132.4(7) . . ?
C65 C73 C72 108.4(6) . . ?
C72 C74 S5 119.3(6) . . ?
C72 C74 S6 122.0(6) . . ?
S5 C74 S6 118.7(4) . . ?
C77 C75 C76 117.8(11) . . ?
C77 C75 C62 113.3(10) . . ?
C76 C75 C62 114.5(10) . . ?
C77 C75 C78 99.9(12) . . ?
C76 C75 C78 99.8(12) . . ?
C62 C75 C78 109.1(12) . . ?
C81 C79 C82 109.3(7) . . ?
C81 C79 C69 110.2(7) . . ?
C82 C79 C69 112.2(7) . . ?
C81 C79 C80 108.0(7) . . ?
C82 C79 C80 107.7(7) . . ?
C69 C79 C80 109.4(7) . . ?
C103 C91 C92 121.7(9) . . ?
C93 C92 C91 117.5(9) . . ?
C93 C92 C105 123.0(10) . . ?
C91 C92 C105 119.4(9) . . ?
C94 C93 C92 122.2(11) . . ?
C93 C94 C95 120.7(10) . . ?
C94 C95 C103 119.0(8) . . ?
C94 C95 C96 131.7(9) . . ?
C103 C95 C96 109.3(7) . . ?
C97 C96 C101 119.0(8) . . ?
C97 C96 C95 130.8(9) . . ?
C101 C96 C95 110.2(7) . . ?
C98 C97 C96 121.1(10) . . ?
C97 C98 C99 121.8(11) . . ?
C100 C99 C98 117.2(9) . . ?
C100 C99 C109 123.1(9) . . ?
C98 C99 C109 119.7(9) . . ?
C101 C100 C99 121.2(9) . . ?
C100 C101 C96 119.7(8) . . ?
C100 C101 C102 132.8(8) . . ?
C96 C101 C102 107.5(7) . . ?
C104 C102 C101 127.8(7) . . ?
C104 C102 C103 125.7(7) . . ?
C101 C102 C103 106.3(6) . . ?
C91 C103 C95 118.9(7) . . ?
C91 C103 C102 134.5(8) . . ?
C95 C103 C102 106.6(6) . . ?
C102 C104 S8 120.1(6) . . ?
C102 C104 S7 121.4(6) . . ?
S8 C104 S7 118.4(4) . . ?
C108 C105 C106 116.5(14) . . ?
C108 C105 C92 113.4(13) . . ?
C106 C105 C92 115.2(11) . . ?
C108 C105 C107 102.4(13) . . ?
C106 C105 C107 98.1(12) . . ?
C92 C105 C107 108.6(12) . . ?
C111 C109 C112 108.8(12) . . ?
C111 C109 C110 109.9(11) . . ?
C112 C109 C110 107.3(12) . . ?
C111 C109 C99 112.2(11) . . ?
C112 C109 C99 108.3(11) . . ?
C110 C109 C99 110.2(10) . . ?
C133 C121 C122 122.7(8) . . ?
C123 C122 C121 117.2(8) . . ?
C123 C122 C135 121.9(8) . . ?
C121 C122 C135 120.8(7) . . ?
C124 C123 C122 121.4(10) . . ?
C123 C124 C125 120.4(11) . . ?
C124 C125 C133 120.1(9) . . ?
C124 C125 C126 131.2(9) . . ?
C133 C125 C126 108.6(8) . . ?
C131 C126 C127 119.6(9) . . ?
C131 C126 C125 110.7(8) . . ?
C127 C126 C125 129.7(10) . . ?
C128 C127 C126 119.4(12) . . ?
C127 C128 C129 122.1(11) . . ?
C130 C129 C128 117.5(9) . . ?
C130 C129 C139 123.6(8) . . ?
C128 C129 C139 119.0(8) . . ?
C131 C130 C129 121.6(8) . . ?
C130 C131 C126 119.5(7) . . ?
C130 C131 C132 133.2(7) . . ?
C126 C131 C132 107.4(7) . . ?
C134 C132 C131 128.1(7) . . ?
C134 C132 C133 126.3(7) . . ?
C131 C132 C133 105.2(6) . . ?
C121 C133 C125 118.1(7) . . ?
C121 C133 C132 133.9(7) . . ?
C125 C133 C132 108.0(6) . . ?
C132 C134 S10 120.8(6) . . ?
C132 C134 S9 120.0(6) . . ?
S10 C134 S9 119.1(4) . . ?
C138 C135 C136 108.9(8) . . ?
C138 C135 C122 108.6(8) . . ?
C136 C135 C122 113.3(8) . . ?
C138 C135 C137 108.4(9) . . ?
C136 C135 C137 107.3(9) . . ?
C122 C135 C137 110.2(8) . . ?
C140 C139 C141 110.0(9) . . ?
C140 C139 C129 113.7(8) . . ?
C141 C139 C129 109.7(9) . . ?
C140 C139 C142 109.6(9) . . ?
C141 C139 C142 106.5(9) . . ?
C129 C139 C142 107.1(9) . . ?
C163 C151 C152 121.4(7) . . ?
C151 C152 C153 118.0(7) . . ?
C151 C152 C165 122.3(7) . . ?
C153 C152 C165 119.7(7) . . ?
C154 C153 C152 121.7(8) . . ?
C153 C154 C155 120.0(8) . . ?
C154 C155 C163 119.5(7) . . ?
C154 C155 C156 130.4(7) . . ?
C163 C155 C156 110.0(6) . . ?
C157 C156 C161 120.2(7) . . ?
C157 C156 C155 131.0(7) . . ?
C161 C156 C155 108.8(6) . . ?
C158 C157 C156 119.3(8) . . ?
C157 C158 C159 121.9(8) . . ?
C160 C159 C158 118.1(7) . . ?
C160 C159 C169 121.1(7) . . ?
C158 C159 C169 120.7(7) . . ?
C161 C160 C159 121.7(7) . . ?
C160 C161 C156 118.7(7) . . ?
C160 C161 C162 133.1(7) . . ?
C156 C161 C162 108.2(6) . . ?
C164 C162 C161 127.1(7) . . ?
C164 C162 C163 127.2(7) . . ?
C161 C162 C163 105.6(6) . . ?
C151 C163 C155 119.3(7) . . ?
C151 C163 C162 133.1(7) . . ?
C155 C163 C162 107.4(6) . . ?
C162 C164 S11 120.9(6) . . ?
C162 C164 S12 121.7(6) . . ?
S11 C164 S12 117.2(4) . . ?
C168 C165 C166 110.3(9) . . ?
C168 C165 C167 110.5(9) . . ?
C166 C165 C167 105.4(9) . . ?
C168 C165 C152 109.0(8) . . ?
C166 C165 C152 112.8(8) . . ?
C167 C165 C152 108.7(8) . . ?
C172 C169 C171 111.2(10) . . ?
C172 C169 C170 107.9(9) . . ?
C171 C169 C170 106.7(9) . . ?
C172 C169 C159 108.7(9) . . ?
C171 C169 C159 111.7(8) . . ?
C170 C169 C159 110.6(8) . . ?
C202 C201 C206 120.0 . . ?
C203 C202 C201 120.0 . . ?
C202 C203 C204 120.0 . . ?
C205 C204 C203 120.0 . . ?
C204 C205 C206 120.0 . . ?
C205 C206 C201 120.0 . . ?
C212 C211 C216 120.0 . . ?
C213 C212 C211 120.0 . . ?
C212 C213 C214 120.0 . . ?
C215 C214 C213 120.0 . . ?
C216 C215 C214 120.0 . . ?
C215 C216 C211 120.0 . . ?
C222 C221 C226 120.0 . . ?
C223 C222 C221 120.0 . . ?
C222 C223 C224 120.0 . . ?
C223 C224 C225 120.0 . . ?
C226 C225 C224 120.0 . . ?
C225 C226 C221 120.0 . . ?
C232 C231 C236 120.0 . . ?
C233 C232 C231 120.0 . . ?
C232 C233 C234 120.0 . . ?
C235 C234 C233 120.0 . . ?
C236 C235 C234 120.0 . . ?
C235 C236 C231 120.0 . . ?
C253 C252 C251 92(3) . . ?
C252 C253 C254 90(3) . . ?
C253 C254 C255 103(3) . . ?
C256 C255 C254 112(3) . . ?

loop_
_geom_bond_atom_site_label_1
_geom_bond_atom_site_label_2
_geom_bond_distance
_geom_bond_site_symmetry_2
_geom_bond_publ_flag
Ag1 S3 2.4185(19) . y
Ag1 S11 2.428(2) . y
Ag1 Ag11 2.9338(10) . y
Ag1 Ag12 3.0113(10) . y
Ag1 Ag5 3.0303(8) . y
Ag1 Ag10 3.0494(9) . y
Ag1 Ag4 3.1071(8) . y
Ag1 Ag3 3.2660(8) . y
Ag1 Ag2 3.2999(8) . y
Ag1 Ag6 3.3669(9) . y
Ag2 S2 2.4077(18) . y
Ag2 S5 2.4099(18) . y
Ag2 Ag8 2.8747(8) . y
Ag2 Ag6 3.0144(8) . y
Ag2 Ag3 3.0318(8) . y
Ag2 Ag9 3.0404(8) . y
Ag2 Ag7 3.0649(8) . y
Ag2 Ag4 3.2912(8) . y
Ag2 Ag5 3.3658(8) . y
Ag3 S9 2.387(2) . y
Ag3 S2 2.4165(19) . y
Ag3 Ag7 2.8865(8) . y
Ag3 Ag12 3.2800(9) . y
Ag4 S10 2.389(2) . y
Ag4 S11 2.410(2) . y
Ag4 Ag12 2.8991(9) . y
Ag5 S7 2.405(2) . y
Ag5 S3 2.427(2) . y
Ag5 Ag10 2.8984(8) . y
Ag6 S8 2.382(2) . y
Ag6 S5 2.4156(19) . y
Ag6 Ag9 2.9098(8) . y
Ag7 S10 2.373(2) . y
Ag7 S1 2.375(2) . y
Ag8 S6 2.394(2) . y
Ag8 S1 2.396(2) . y
Ag9 S6 2.409(2) . y
Ag9 S7 2.410(2) . y
Ag10 S4 2.380(2) . y
Ag10 S8 2.388(2) . y
Ag10 Ag11 3.2871(10) . y
Ag11 S4 2.419(2) . y
Ag11 S12 2.427(2) . y
Ag12 S9 2.403(2) . y
Ag12 S12 2.405(2) . y
S1 C14 1.788(8) . y
S2 C14 1.785(8) . y
S3 C44 1.784(8) . y
S4 C44 1.776(8) . y
S5 C74 1.771(7) . y
S6 C74 1.783(7) . y
S7 C104 1.793(8) . y
S8 C104 1.785(8) . y
S9 C134 1.792(8) . y
S10 C134 1.776(8) . y
S11 C164 1.777(8) . y
S12 C164 1.784(8) . y
C1 C13 1.396(9) . ?
C1 C2 1.398(9) . ?
C2 C3 1.391(9) . ?
C2 C15 1.536(9) . ?
C3 C4 1.375(10) . ?
C4 C5 1.386(9) . ?
C5 C13 1.406(9) . ?
C5 C6 1.453(9) . ?
C6 C7 1.389(10) . ?
C6 C11 1.397(9) . ?
C7 C8 1.374(10) . ?
C8 C9 1.397(10) . ?
C9 C10 1.393(9) . ?
C9 C19 1.532(9) . ?
C10 C11 1.393(9) . ?
C11 C12 1.496(8) . ?
C12 C14 1.365(8) . ?
C12 C13 1.499(8) . ?
C15 C18 1.515(10) . ?
C15 C16 1.520(10) . ?
C15 C17 1.522(10) . ?
C19 C21 1.522(10) . ?
C19 C22 1.524(10) . ?
C19 C20 1.534(10) . ?
C31 C43 1.386(9) . ?
C31 C32 1.393(9) . ?
C32 C33 1.399(10) . ?
C32 C45 1.521(10) . ?
C33 C34 1.374(10) . ?
C34 C35 1.392(9) . ?
C35 C43 1.405(9) . ?
C35 C36 1.449(9) . ?
C36 C37 1.387(9) . ?
C36 C41 1.410(9) . ?
C37 C38 1.379(10) . ?
C38 C39 1.386(9) . ?
C39 C40 1.405(9) . ?
C39 C49 1.533(10) . ?
C40 C41 1.399(9) . ?
C41 C42 1.484(9) . ?
C42 C44 1.362(9) . ?
C42 C43 1.505(9) . ?
C45 C48 1.511(10) . ?
C45 C47 1.522(10) . ?
C45 C46 1.525(10) . ?
C49 C52 1.516(11) . ?
C49 C51 1.518(11) . ?
C49 C50 1.538(11) . ?
C61 C73 1.385(10) . ?
C61 C62 1.395(10) . ?
C62 C63 1.389(11) . ?
C62 C75 1.528(11) . ?
C63 C64 1.383(12) . ?
C64 C65 1.376(11) . ?
C65 C73 1.406(10) . ?
C65 C66 1.456(10) . ?
C66 C67 1.388(10) . ?
C66 C71 1.398(9) . ?
C67 C68 1.364(11) . ?
C68 C69 1.401(10) . ?
C69 C70 1.387(9) . ?
C69 C79 1.536(10) . ?
C70 C71 1.390(9) . ?
C71 C72 1.494(9) . ?
C72 C74 1.357(9) . ?
C72 C73 1.498(9) . ?
C75 C77 1.460(13) . ?
C75 C76 1.498(12) . ?
C75 C78 1.547(14) . ?
C79 C81 1.522(10) . ?
C79 C82 1.526(10) . ?
C79 C80 1.538(10) . ?
C91 C103 1.389(10) . ?
C91 C92 1.404(11) . ?
C92 C93 1.396(12) . ?
C92 C105 1.509(12) . ?
C93 C94 1.355(12) . ?
C94 C95 1.400(11) . ?
C95 C103 1.420(10) . ?
C95 C96 1.447(10) . ?
C96 C97 1.391(11) . ?
C96 C101 1.397(10) . ?
C97 C98 1.350(12) . ?
C98 C99 1.410(12) . ?
C99 C100 1.399(11) . ?
C99 C109 1.540(12) . ?
C100 C101 1.395(10) . ?
C101 C102 1.493(10) . ?
C102 C104 1.370(9) . ?
C102 C103 1.504(9) . ?
C105 C108 1.456(14) . ?
C105 C106 1.490(13) . ?
C105 C107 1.563(14) . ?
C109 C111 1.517(13) . ?
C109 C112 1.526(13) . ?
C109 C110 1.532(13) . ?
C121 C133 1.379(9) . ?
C121 C122 1.397(10) . ?
C122 C123 1.397(11) . ?
C122 C135 1.520(10) . ?
C123 C124 1.364(12) . ?
C124 C125 1.386(11) . ?
C125 C133 1.403(10) . ?
C125 C126 1.441(11) . ?
C126 C131 1.395(11) . ?
C126 C127 1.396(12) . ?
C127 C128 1.369(12) . ?
C128 C129 1.397(11) . ?
C129 C130 1.387(10) . ?
C129 C139 1.534(10) . ?
C130 C131 1.384(10) . ?
C131 C132 1.494(9) . ?
C132 C134 1.363(9) . ?
C132 C133 1.505(9) . ?
C135 C138 1.501(12) . ?
C135 C136 1.512(11) . ?
C135 C137 1.523(12) . ?
C139 C140 1.490(11) . ?
C139 C141 1.504(12) . ?
C139 C142 1.537(12) . ?
C151 C163 1.395(9) . ?
C151 C152 1.395(9) . ?
C152 C153 1.399(10) . ?
C152 C165 1.536(10) . ?
C153 C154 1.373(10) . ?
C154 C155 1.400(10) . ?
C155 C163 1.403(9) . ?
C155 C156 1.454(9) . ?
C156 C157 1.390(10) . ?
C156 C161 1.414(9) . ?
C157 C158 1.376(10) . ?
C158 C159 1.392(10) . ?
C159 C160 1.391(9) . ?
C159 C169 1.541(10) . ?
C160 C161 1.382(9) . ?
C161 C162 1.491(9) . ?
C162 C164 1.354(9) . ?
C162 C163 1.510(9) . ?
C165 C168 1.488(12) . ?
C165 C166 1.488(11) . ?
C165 C167 1.524(11) . ?
C169 C172 1.509(12) . ?
C169 C171 1.512(12) . ?
C169 C170 1.535(11) . ?
C201 C202 1.3900 . ?
C201 C206 1.3900 . ?
C202 C203 1.3900 . ?
C203 C204 1.3900 . ?
C204 C205 1.3900 . ?
C205 C206 1.3900 . ?
C211 C212 1.3900 . ?
C211 C216 1.3900 . ?
C212 C213 1.3900 . ?
C213 C214 1.3900 . ?
C214 C215 1.3900 . ?
C215 C216 1.3900 . ?
C221 C222 1.3900 . ?
C221 C226 1.3900 . ?
C222 C223 1.3900 . ?
C223 C224 1.3900 . ?
C224 C225 1.3900 . ?
C225 C226 1.3900 . ?
C231 C232 1.3900 . ?
C231 C236 1.3900 . ?
C232 C233 1.3900 . ?
C233 C234 1.3900 . ?
C234 C235 1.3900 . ?
C235 C236 1.3900 . ?
C251 C252 1.65(4) . ?
C252 C253 1.51(4) . ?
C253 C254 1.56(4) . ?
C254 C255 1.58(4) . ?
C255 C256 1.49(4) . ?
